data_1515223
loop_
_publ_author_name
'Stache, Erin E.'
'Seizert, Curtis A.'
'Ferreira, Eric M.'

_publ_section_title
;
 Molecular scaffolds with remote directing groups for selective
 palladium-catalyzed C--H bond functionalizations
;
_journal_issue 5
_journal_name_full 'Chemical Science'
_journal_page_first 1623
_journal_paper_doi 10.1039/c2sc20176c
_journal_volume 3
_journal_year 2012
_chemical_absolute_configuration ad
_chemical_formula_sum 'C26 H25 N3 O3.35 Pd'
_chemical_formula_weight 539.88
_chemical_name_systematic
;

?

;
_space_group_IT_number 19
_symmetry_cell_setting orthorhombic
_symmetry_space_group_name_Hall 'P 2ac 2ab'
_symmetry_space_group_name_H-M 'P 21 21 21'
_atom_sites_solution_hydrogens geom
_atom_sites_solution_primary direct
_atom_sites_solution_secondary difmap
_audit_creation_method SHELXL-97
_cell_angle_alpha 90.00
_cell_angle_beta 90.00
_cell_angle_gamma 90.00
_cell_formula_units_Z 4
_cell_length_a 10.6627(4)
_cell_length_b 13.0584(5)
_cell_length_c 17.7049(6)
_cell_measurement_reflns_used 9531
_cell_measurement_temperature 296(2)
_cell_measurement_theta_max 36.44
_cell_measurement_theta_min 2.72
_cell_volume 2465.19(16)
_computing_cell_refinement 'Bruker SMART'
_computing_data_collection 'Bruker SMART'
_computing_data_reduction 'Bruker SAINT'
_computing_molecular_graphics 'Bruker SHELXTL'
_computing_publication_material 'Bruker SHELXTL'
_computing_structure_refinement 'SHELXL-97 (Sheldrick, 1997)'
_computing_structure_solution 'SHELXS-97 (Sheldrick, 1990)'
_diffrn_ambient_temperature 296(2)
_diffrn_measured_fraction_theta_full 0.995
_diffrn_measured_fraction_theta_max 0.995
_diffrn_measurement_device_type 'CCD area detector'
_diffrn_measurement_method 'phi and omega scans'
_diffrn_radiation_monochromator graphite
_diffrn_radiation_source 'fine-focus sealed tube'
_diffrn_radiation_type MoK\a
_diffrn_radiation_wavelength 0.71073
_diffrn_reflns_av_R_equivalents 0.0365
_diffrn_reflns_av_sigmaI/netI 0.0280
_diffrn_reflns_limit_h_max 17
_diffrn_reflns_limit_h_min -17
_diffrn_reflns_limit_k_max 21
_diffrn_reflns_limit_k_min -21
_diffrn_reflns_limit_l_max 29
_diffrn_reflns_limit_l_min -28
_diffrn_reflns_number 86426
_diffrn_reflns_theta_full 36.54
_diffrn_reflns_theta_max 36.54
_diffrn_reflns_theta_min 2.47
_exptl_absorpt_coefficient_mu 0.786
_exptl_absorpt_correction_T_max 0.8587
_exptl_absorpt_correction_T_min 0.8587
_exptl_absorpt_correction_type multi-scan
_exptl_absorpt_process_details 'SADABS, Sheldrick, 1997'
_exptl_crystal_colour colourless
_exptl_crystal_density_diffrn 1.455
_exptl_crystal_density_method 'not measured'
_exptl_crystal_description prismatic
_exptl_crystal_F_000 1099.2
_exptl_crystal_size_max 0.20
_exptl_crystal_size_mid 0.20
_exptl_crystal_size_min 0.20
_refine_diff_density_max 0.673
_refine_diff_density_min -0.544
_refine_diff_density_rms 0.063
_refine_ls_abs_structure_details 'Flack H D (1983), Acta Cryst. A39, 876-881'
_refine_ls_abs_structure_Flack -0.005(11)
_refine_ls_extinction_method none
_refine_ls_goodness_of_fit_ref 1.053
_refine_ls_hydrogen_treatment constr
_refine_ls_matrix_type full
_refine_ls_number_parameters 308
_refine_ls_number_reflns 12049
_refine_ls_number_restraints 0
_refine_ls_restrained_S_all 1.053
_refine_ls_R_factor_all 0.0263
_refine_ls_R_factor_gt 0.0231
_refine_ls_shift/su_max 0.003
_refine_ls_shift/su_mean 0.000
_refine_ls_structure_factor_coef Fsqd
_refine_ls_weighting_details 'calc w=1/[\s^2^(Fo^2^)+(0.0224P)^2^+0.3587P] where P=(Fo^2^+2Fc^2^)/3'
_refine_ls_weighting_scheme calc
_refine_ls_wR_factor_gt 0.0490
_refine_ls_wR_factor_ref 0.0504
_reflns_number_gt 11383
_reflns_number_total 12049
_reflns_threshold_expression >2sigma(I)
_cod_data_source_file c2sc20176c.txt
_cod_data_source_block ef02
_cod_depositor_comments
;
The following automatic conversions were performed:

'_symmetry_cell_setting' value 'Orthorhombic' changed to
'orthorhombic' according to
/usr/data/users/saulius/automatic-downloads/retrospective/RSC/lib/dictionaries/cif_core.dic
dictionary named 'cif_core.dic' version 2.4.2 from 2011-04-26.

Automatic conversion script
Id: cif_fix_values 2281 2013-09-26 08:29:07Z andrius 
;
_cod_original_sg_symbol_H-M P2(1)2(1)2(1)
_cod_database_code 1515223

loop_
_symmetry_equiv_pos_as_xyz
'x, y, z'
'-x+1/2, -y, z+1/2'
'-x, y+1/2, -z+1/2'
'x+1/2, -y+1/2, -z'

loop_
_atom_site_label
_atom_site_type_symbol
_atom_site_fract_x
_atom_site_fract_y
_atom_site_fract_z
_atom_site_U_iso_or_equiv
_atom_site_adp_type
_atom_site_occupancy
_atom_site_symmetry_multiplicity
_atom_site_calc_flag
_atom_site_refinement_flags
Pd1 Pd 0.880938(7) 0.769673(7) 0.865518(4) 0.01292(2) Uani 1 1 d .
N2 N 1.01928(9) 0.87759(8) 0.88275(5) 0.01358(17) Uani 1 1 d .
C19 C 0.87681(12) 0.96491(9) 0.79328(6) 0.01609(18) Uani 1 1 d .
N1 N 0.96962(9) 0.67146(8) 0.94593(6) 0.01565(18) Uani 1 1 d .
C7 C 1.05023(11) 0.89747(10) 0.96546(6) 0.0144(2) Uani 1 1 d .
C6 C 0.98332(12) 0.82585(9) 1.02139(6) 0.0156(2) Uani 1 1 d .
H6A H 1.0070 0.8453 1.0723 0.019 Uiso 1 1 calc R
H6B H 0.8935 0.8359 1.0166 0.019 Uiso 1 1 calc R
N3 N 0.95282(10) 1.04272(8) 0.91478(6) 0.01690(18) Uani 1 1 d .
C8 C 1.19424(12) 0.89299(11) 0.97181(7) 0.0190(2) Uani 1 1 d .
H8A H 1.2255 0.9492 1.0023 0.023 Uiso 1 1 calc R
H8B H 1.2209 0.8289 0.9943 0.023 Uiso 1 1 calc R
C12 C 1.00214(12) 1.00547(10) 0.97971(7) 0.0167(2) Uani 1 1 d .
C11 C 0.98236(11) 0.98009(9) 0.84830(6) 0.01509(19) Uani 1 1 d .
H11A H 1.0547 1.0095 0.8219 0.018 Uiso 1 1 calc R
C24 C 0.81512(11) 0.86999(10) 0.79302(7) 0.0157(2) Uani 1 1 d .
C10 C 1.14076(11) 0.84327(10) 0.84739(6) 0.0181(2) Uani 1 1 d .
H10A H 1.1430 0.8605 0.7941 0.022 Uiso 1 1 calc R
H10B H 1.1519 0.7699 0.8530 0.022 Uiso 1 1 calc R
C5 C 1.01167(11) 0.71393(9) 1.01065(6) 0.0151(2) Uani 1 1 d .
C9 C 1.24127(12) 0.90165(12) 0.89074(7) 0.0210(2) Uani 1 1 d .
H9A H 1.2459 0.9725 0.8746 0.025 Uiso 1 1 calc R
H9B H 1.3230 0.8700 0.8849 0.025 Uiso 1 1 calc R
C18 C 0.97300(13) 1.21645(9) 0.86377(8) 0.0227(2) Uani 1 1 d .
H18A H 1.0447 1.1970 0.8376 0.027 Uiso 1 1 calc R
C13 C 0.90968(12) 1.14646(10) 0.90871(7) 0.0191(2) Uani 1 1 d .
C4 C 1.07518(12) 0.65693(10) 1.06467(7) 0.0191(2) Uani 1 1 d .
H4A H 1.1043 0.6878 1.1086 0.023 Uiso 1 1 calc R
C17 C 0.92772(16) 1.31613(11) 0.85843(9) 0.0286(3) Uani 1 1 d .
H17A H 0.9700 1.3639 0.8290 0.034 Uiso 1 1 calc R
C1 C 0.98949(12) 0.57108(10) 0.93410(8) 0.0206(2) Uani 1 1 d .
H1A H 0.9614 0.5419 0.8893 0.025 Uiso 1 1 calc R
C20 C 0.84639(14) 1.04061(11) 0.74038(7) 0.0224(2) Uani 1 1 d .
H20A H 0.8894 1.1026 0.7402 0.027 Uiso 1 1 calc R
C3 C 1.09472(13) 0.55313(11) 1.05216(9) 0.0258(3) Uani 1 1 d .
H3A H 1.1371 0.5135 1.0876 0.031 Uiso 1 1 calc R
C22 C 0.68944(13) 0.92922(12) 0.68747(8) 0.0252(3) Uani 1 1 d .
H22A H 0.6264 0.9172 0.6522 0.030 Uiso 1 1 calc R
C21 C 0.75160(14) 1.02269(12) 0.68807(8) 0.0260(3) Uani 1 1 d .
H21A H 0.7298 1.0733 0.6535 0.031 Uiso 1 1 calc R
C23 C 0.72109(12) 0.85361(11) 0.73936(7) 0.0214(2) Uani 1 1 d .
H23A H 0.6791 0.7912 0.7384 0.026 Uiso 1 1 calc R
C14 C 0.80444(15) 1.17527(12) 0.94919(11) 0.0319(3) Uani 1 1 d .
H14A H 0.7645 1.1286 0.9807 0.038 Uiso 1 1 calc R
C2 C 1.05020(14) 0.50952(11) 0.98613(9) 0.0266(3) Uani 1 1 d .
H2A H 1.0609 0.4400 0.9769 0.032 Uiso 1 1 calc R
C15 C 0.75881(16) 1.27476(14) 0.94231(12) 0.0405(4) Uani 1 1 d .
H15A H 0.6870 1.2943 0.9684 0.049 Uiso 1 1 calc R
C16 C 0.82016(17) 1.34455(12) 0.89671(11) 0.0348(4) Uani 1 1 d .
H16A H 0.7890 1.4107 0.8918 0.042 Uiso 1 1 calc R
O1 O 1.00702(11) 1.04875(8) 1.04052(5) 0.02400(19) Uani 1 1 d .
O2 O 0.73246(8) 0.67322(7) 0.84915(5) 0.01724(16) Uani 1 1 d .
C25 C 0.74221(12) 0.60050(10) 0.80050(7) 0.0187(2) Uani 1 1 d .
O3 O 0.83966(10) 0.57726(10) 0.76745(7) 0.0333(3) Uani 1 1 d .
C26 C 0.62187(16) 0.54201(12) 0.78641(8) 0.0287(3) Uani 1 1 d .
H26A H 0.6367 0.4893 0.7497 0.043 Uiso 1 1 calc R
H26B H 0.5589 0.5881 0.7679 0.043 Uiso 1 1 calc R
H26C H 0.5937 0.5115 0.8328 0.043 Uiso 1 1 calc R
O101 O 0.5211(5) 0.6845(5) 0.6183(3) 0.0286(17) Uiso 0.188(4) 1 d P
O102 O 0.4106(5) 0.7501(4) 0.7609(3) 0.0176(15) Uiso 0.164(4) 1 d P

loop_
_atom_site_aniso_label
_atom_site_aniso_U_11
_atom_site_aniso_U_22
_atom_site_aniso_U_33
_atom_site_aniso_U_23
_atom_site_aniso_U_13
_atom_site_aniso_U_12
Pd1 0.01254(3) 0.01388(3) 0.01235(3) -0.00089(3) -0.00085(3) 0.00043(3)
N2 0.0136(4) 0.0152(4) 0.0120(4) -0.0001(3) 0.0003(3) 0.0001(3)
C19 0.0161(4) 0.0187(5) 0.0134(4) 0.0010(4) 0.0008(4) 0.0027(4)
N1 0.0147(4) 0.0151(4) 0.0171(4) -0.0001(3) -0.0010(3) -0.0005(3)
C7 0.0163(5) 0.0157(5) 0.0113(4) -0.0005(4) -0.0002(4) -0.0018(4)
C6 0.0173(5) 0.0162(5) 0.0132(4) 0.0004(4) 0.0008(4) -0.0019(4)
N3 0.0221(5) 0.0136(4) 0.0150(4) 0.0003(3) 0.0009(4) 0.0003(4)
C8 0.0162(5) 0.0239(6) 0.0169(5) 0.0018(5) -0.0023(4) -0.0041(4)
C12 0.0194(5) 0.0156(5) 0.0150(5) 0.0001(4) 0.0018(4) -0.0025(4)
C11 0.0163(5) 0.0158(5) 0.0132(4) 0.0011(4) 0.0008(3) 0.0000(4)
C24 0.0146(5) 0.0184(5) 0.0141(5) -0.0006(4) -0.0005(4) 0.0024(4)
C10 0.0149(5) 0.0239(6) 0.0155(4) -0.0008(4) 0.0019(4) 0.0023(4)
C5 0.0145(4) 0.0162(5) 0.0148(4) 0.0007(4) -0.0004(4) -0.0019(4)
C9 0.0142(5) 0.0297(7) 0.0190(5) 0.0046(5) 0.0006(4) -0.0026(4)
C18 0.0321(6) 0.0175(5) 0.0186(5) 0.0008(5) 0.0012(5) -0.0016(4)
C13 0.0217(5) 0.0143(5) 0.0213(5) -0.0009(4) -0.0006(4) -0.0004(4)
C4 0.0180(5) 0.0194(5) 0.0198(5) 0.0017(4) -0.0047(4) -0.0020(4)
C17 0.0485(8) 0.0154(5) 0.0218(6) 0.0013(5) -0.0058(6) -0.0024(5)
C1 0.0210(6) 0.0168(5) 0.0241(6) -0.0032(4) -0.0049(5) 0.0020(4)
C20 0.0269(6) 0.0215(6) 0.0189(5) 0.0038(5) -0.0034(5) 0.0019(5)
C3 0.0256(7) 0.0206(6) 0.0311(6) 0.0031(5) -0.0102(5) 0.0029(5)
C22 0.0214(6) 0.0322(8) 0.0219(6) 0.0015(5) -0.0072(5) 0.0026(5)
C21 0.0281(7) 0.0279(7) 0.0220(6) 0.0069(5) -0.0066(5) 0.0032(5)
C23 0.0186(5) 0.0246(6) 0.0208(6) 0.0016(5) -0.0045(4) 0.0002(5)
C14 0.0261(7) 0.0190(6) 0.0507(9) -0.0021(6) 0.0119(6) -0.0012(5)
C2 0.0289(7) 0.0167(6) 0.0341(7) -0.0024(5) -0.0109(6) 0.0047(5)
C15 0.0312(7) 0.0238(7) 0.0665(12) -0.0078(8) 0.0101(8) 0.0057(7)
C16 0.0414(9) 0.0162(6) 0.0467(9) -0.0024(6) -0.0092(7) 0.0051(6)
O1 0.0366(5) 0.0195(4) 0.0159(4) -0.0037(3) 0.0009(4) -0.0007(4)
O2 0.0161(4) 0.0184(4) 0.0172(4) -0.0040(3) 0.0011(3) -0.0013(3)
C25 0.0193(5) 0.0193(5) 0.0174(5) -0.0026(4) 0.0015(4) -0.0017(4)
O3 0.0240(5) 0.0414(7) 0.0346(6) -0.0198(5) 0.0091(4) -0.0031(5)
C26 0.0280(6) 0.0316(7) 0.0264(6) -0.0095(5) 0.0037(6) -0.0117(6)

loop_
_atom_type_symbol
_atom_type_description
_atom_type_scat_dispersion_real
_atom_type_scat_dispersion_imag
_atom_type_scat_source
C C 0.0033 0.0016 'International Tables Vol C Tables 4.2.6.8 and 6.1.1.4'
H H 0.0000 0.0000 'International Tables Vol C Tables 4.2.6.8 and 6.1.1.4'
N N 0.0061 0.0033 'International Tables Vol C Tables 4.2.6.8 and 6.1.1.4'
O O 0.0106 0.0060 'International Tables Vol C Tables 4.2.6.8 and 6.1.1.4'
Pd Pd -0.9988 1.0072 'International Tables Vol C Tables 4.2.6.8 and 6.1.1.4'

loop_
_geom_angle_atom_site_label_1
_geom_angle_atom_site_label_2
_geom_angle_atom_site_label_3
_geom_angle
C24 Pd1 O2 92.38(4)
C24 Pd1 N2 84.06(5)
O2 Pd1 N2 174.85(4)
C24 Pd1 N1 173.75(5)
O2 Pd1 N1 93.87(4)
N2 Pd1 N1 89.71(4)
C10 N2 C11 108.49(9)
C10 N2 C7 105.30(9)
C11 N2 C7 106.93(9)
C10 N2 Pd1 110.49(7)
C11 N2 Pd1 110.88(7)
C7 N2 Pd1 114.43(7)
C20 C19 C24 120.86(12)
C20 C19 C11 120.96(11)
C24 C19 C11 118.04(10)
C1 N1 C5 118.73(11)
C1 N1 Pd1 123.44(9)
C5 N1 Pd1 117.78(8)
C12 C7 N2 104.14(10)
C12 C7 C6 107.50(10)
N2 C7 C6 114.51(10)
C12 C7 C8 111.04(11)
N2 C7 C8 106.24(10)
C6 C7 C8 113.10(11)
C5 C6 C7 114.60(10)
C12 N3 C13 121.81(11)
C12 N3 C11 113.41(10)
C13 N3 C11 122.34(10)
C9 C8 C7 104.85(10)
O1 C12 N3 126.92(12)
O1 C12 C7 124.23(11)
N3 C12 C7 108.85(10)
N3 C11 C19 115.66(10)
N3 C11 N2 102.95(8)
C19 C11 N2 109.73(9)
C23 C24 C19 118.27(11)
C23 C24 Pd1 126.77(10)
C19 C24 Pd1 114.81(8)
N2 C10 C9 104.28(9)
N1 C5 C4 121.78(11)
N1 C5 C6 116.08(10)
C4 C5 C6 122.12(11)
C10 C9 C8 101.88(10)
C13 C18 C17 119.10(13)
C14 C13 C18 120.84(13)
C14 C13 N3 118.56(12)
C18 C13 N3 120.60(11)
C5 C4 C3 119.11(12)
C16 C17 C18 120.37(15)
N1 C1 C2 122.45(12)
C21 C20 C19 119.68(13)
C2 C3 C4 118.99(13)
C21 C22 C23 120.20(13)
C22 C21 C20 119.99(13)
C22 C23 C24 120.98(13)
C13 C14 C15 119.46(15)
C1 C2 C3 118.93(13)
C16 C15 C14 120.05(15)
C15 C16 C17 120.12(15)
C25 O2 Pd1 119.17(8)
O3 C25 O2 124.67(12)
O3 C25 C26 120.85(12)
O2 C25 C26 114.48(11)

loop_
_geom_bond_atom_site_label_1
_geom_bond_atom_site_label_2
_geom_bond_distance
Pd1 C24 1.9637(12)
Pd1 O2 2.0437(9)
Pd1 N2 2.0627(10)
Pd1 N1 2.1368(10)
N2 C10 1.5069(15)
N2 C11 1.5227(16)
N2 C7 1.5234(15)
C19 C20 1.3999(17)
C19 C24 1.4032(18)
C19 C11 1.5016(17)
N1 C1 1.3443(17)
N1 C5 1.3495(15)
C7 C12 1.5216(18)
C7 C6 1.5376(17)
C7 C8 1.5407(16)
C6 C5 1.5045(16)
N3 C12 1.3545(16)
N3 C13 1.4346(16)
N3 C11 1.4674(15)
C8 C9 1.5247(18)
C12 O1 1.2172(15)
C24 C23 1.3977(17)
C10 C9 1.5229(18)
C5 C4 1.3883(17)
C18 C13 1.3872(18)
C18 C17 1.3915(19)
C13 C14 1.384(2)
C4 C3 1.389(2)
C17 C16 1.383(2)
C1 C2 1.3834(19)
C20 C21 1.391(2)
C3 C2 1.384(2)
C22 C21 1.389(2)
C22 C23 1.390(2)
C14 C15 1.393(2)
C15 C16 1.382(3)
O2 C25 1.2862(15)
C25 O3 1.2307(16)
C25 C26 1.514(2)
